data_7055241
loop_
_publ_author_name
'Mali, Prakash R.'
'Chandrasekhara Rao, L.'
'Bangade, Vikas M.'
'Shirsat, Prashishkumar K.'
'George, Sara A.'
'Jagadeesh babu, N.'
'Meshram, H. M.'

_publ_section_title
;
 A convenient and rapid microwave-assisted synthesis of spirooxindoles in
 aqueous medium and their antimicrobial activities
;
_journal_issue 3
_journal_name_full 'New J. Chem.'
_journal_page_first 2225
_journal_paper_doi 10.1039/C5NJ02126J
_journal_volume 40
_journal_year 2016
_chemical_formula_moiety 'C24 H21 N3 O4'
_chemical_formula_sum 'C24 H21 N3 O4'
_chemical_formula_weight 415.44
_chemical_name_systematic 3'-(4-methoxyphenyl)-4'-nitro-5'-phenylspiro[indoline-3,2'-pyrrolidin]-2-one
_space_group_IT_number 15
_symmetry_cell_setting monoclinic
_symmetry_space_group_name_Hall '-C 2yc'
_symmetry_space_group_name_H-M 'C 1 2/c 1'
_atom_sites_solution_hydrogens geom
_atom_sites_solution_primary direct
_atom_sites_solution_secondary difmap
_audit_creation_method SHELXL-97
_audit_update_record
;
2014-12-04 deposited with the CCDC.
2015-12-16 downloaded from the CCDC.
;
_cell_angle_alpha 90.00
_cell_angle_beta 118.626(5)
_cell_angle_gamma 90.00
_cell_formula_units_Z 8
_cell_length_a 23.078(5)
_cell_length_b 11.2600(18)
_cell_length_c 17.936(4)
_cell_measurement_reflns_used 4790
_cell_measurement_temperature 293(2)
_cell_measurement_theta_max 23.51
_cell_measurement_theta_min 2.40
_cell_volume 4091.1(14)
_computing_cell_refinement 'Bruker SMART'
_computing_data_collection 'Bruker SMART'
_computing_data_reduction 'Bruker SAINT'
_computing_molecular_graphics 'Bruker SHELXTL'
_computing_publication_material 'Bruker SHELXTL'
_computing_structure_refinement 'SHELXL-97 (Sheldrick, 1997)'
_computing_structure_solution 'SHELXS-97 (Sheldrick, 1990)'
_diffrn_ambient_temperature 293(2)
_diffrn_measured_fraction_theta_full 0.999
_diffrn_measured_fraction_theta_max 0.999
_diffrn_measurement_device_type 'CCD area detector'
_diffrn_measurement_method 'phi and omega scans'
_diffrn_radiation_monochromator graphite
_diffrn_radiation_source 'fine-focus sealed tube'
_diffrn_radiation_type MoK\a
_diffrn_radiation_wavelength 0.71073
_diffrn_reflns_av_R_equivalents 0.0336
_diffrn_reflns_av_sigmaI/netI 0.0874
_diffrn_reflns_limit_h_max 27
_diffrn_reflns_limit_h_min -27
_diffrn_reflns_limit_k_max 13
_diffrn_reflns_limit_k_min -13
_diffrn_reflns_limit_l_max 21
_diffrn_reflns_limit_l_min -21
_diffrn_reflns_number 17031
_diffrn_reflns_theta_full 25.00
_diffrn_reflns_theta_max 25.00
_diffrn_reflns_theta_min 2.01
_exptl_absorpt_coefficient_mu 0.093
_exptl_absorpt_correction_T_max 0.9743
_exptl_absorpt_correction_T_min 0.9609
_exptl_absorpt_correction_type multi-scan
_exptl_absorpt_process_details 'Bruker AXS SADABS program'
_exptl_crystal_density_diffrn 1.349
_exptl_crystal_density_method 'not measured'
_exptl_crystal_description block
_exptl_crystal_F_000 1744
_exptl_crystal_size_max 0.43
_exptl_crystal_size_mid 0.35
_exptl_crystal_size_min 0.28
_refine_diff_density_max 0.173
_refine_diff_density_min -0.198
_refine_diff_density_rms 0.033
_refine_ls_extinction_method none
_refine_ls_goodness_of_fit_ref 1.047
_refine_ls_hydrogen_treatment mixed
_refine_ls_matrix_type full
_refine_ls_number_parameters 322
_refine_ls_number_reflns 3608
_refine_ls_number_restraints 18
_refine_ls_restrained_S_all 1.054
_refine_ls_R_factor_all 0.0603
_refine_ls_R_factor_gt 0.0468
_refine_ls_shift/su_max 0.000
_refine_ls_shift/su_mean 0.000
_refine_ls_structure_factor_coef Fsqd
_refine_ls_weighting_details 'calc w=1/[\s^2^(Fo^2^)+(0.0000P)^2^+1.3397P] where P=(Fo^2^+2Fc^2^)/3'
_refine_ls_weighting_scheme calc
_refine_ls_wR_factor_gt 0.1269
_refine_ls_wR_factor_ref 0.1387
_reflns_number_gt 2860
_reflns_number_total 3608
_reflns_threshold_expression >2sigma(I)
_cod_data_source_file c5nj02126j2.cif
_cod_data_source_block ax68
_cod_depositor_comments
;
The following automatic conversions were performed:

'_symmetry_cell_setting' value 'Monoclinic' changed to 'monoclinic'
according to
/usr/data/users/saulius/crontab/automatic-downloads/rss-feeds/RSC/lib/dictionaries/cif_core.dic
dictionary named 'cif_core.dic' version 2.4.2 from 2011-04-26.

Automatic conversion script
Id: cif_fix_values 4268 2015-11-12 08:31:59Z antanas 

 Adding full bibliography for 7055241.cif.
;
_cod_original_cell_volume 4091.2(13)
_cod_original_sg_symbol_H-M 'C2/c  '
_cod_database_code 7055241

loop_
_symmetry_equiv_pos_as_xyz
'x, y, z'
'-x, y, -z+1/2'
'x+1/2, y+1/2, z'
'-x+1/2, y+1/2, -z+1/2'
'-x, -y, -z'
'x, -y, z-1/2'
'-x+1/2, -y+1/2, -z'
'x+1/2, -y+1/2, z-1/2'

loop_
_atom_site_label
_atom_site_type_symbol
_atom_site_fract_x
_atom_site_fract_y
_atom_site_fract_z
_atom_site_U_iso_or_equiv
_atom_site_adp_type
_atom_site_occupancy
_atom_site_symmetry_multiplicity
_atom_site_calc_flag
_atom_site_refinement_flags
_atom_site_disorder_assembly
_atom_site_disorder_group
C1 C 0.15154(10) 0.93245(15) 0.62502(12) 0.0540(5) Uani 1 1 d . . .
C2 C 0.19343(11) 1.00193(18) 0.69235(13) 0.0665(6) Uani 1 1 d . . .
H2 H 0.1796 1.0743 0.7033 0.080 Uiso 1 1 calc R . .
C3 C 0.25653(12) 0.9608(2) 0.74300(13) 0.0717(6) Uani 1 1 d . . .
H3 H 0.2857 1.0063 0.7890 0.086 Uiso 1 1 calc R . .
C4 C 0.27749(11) 0.8538(2) 0.72725(13) 0.0686(6) Uani 1 1 d . . .
H4 H 0.3203 0.8277 0.7629 0.082 Uiso 1 1 calc R . .
C5 C 0.23504(10) 0.78451(18) 0.65834(12) 0.0612(5) Uani 1 1 d . . .
H5 H 0.2490 0.7124 0.6472 0.073 Uiso 1 1 calc R . .
C6 C 0.17182(9) 0.82507(15) 0.60704(11) 0.0515(5) Uani 1 1 d . . .
C7 C 0.11631(9) 0.77411(14) 0.52704(11) 0.0496(4) Uani 1 1 d . B .
C8 C 0.06143(9) 0.86787(15) 0.50515(12) 0.0522(5) Uani 1 1 d . . .
C9 C 0.13144(8) 0.75938(14) 0.45239(10) 0.0458(4) Uani 1 1 d D . .
H9 H 0.1743 0.7196 0.4746 0.055 Uiso 1 1 calc R A 1
C17 C 0.07872(9) 0.67089(15) 0.39499(11) 0.0511(4) Uani 1 1 d . B .
H17 H 0.0410 0.7148 0.3515 0.061 Uiso 1 1 calc R . .
C18 C 0.05631(9) 0.60269(15) 0.45235(12) 0.0523(5) Uani 1 1 d . . .
H18 H 0.0107 0.6258 0.4352 0.063 Uiso 1 1 calc R B .
C19 C 0.05908(9) 0.46835(15) 0.45007(12) 0.0519(5) Uani 1 1 d . B .
C20 C 0.10770(11) 0.40246(18) 0.51416(14) 0.0700(6) Uani 1 1 d . . .
H20 H 0.1402 0.4404 0.5620 0.084 Uiso 1 1 calc R B .
C21 C 0.10844(12) 0.2801(2) 0.50765(16) 0.0819(7) Uani 1 1 d . B .
H21 H 0.1413 0.2365 0.5516 0.098 Uiso 1 1 calc R . .
C22 C 0.06196(13) 0.22262(19) 0.43826(16) 0.0771(7) Uani 1 1 d . . .
H22 H 0.0632 0.1404 0.4344 0.093 Uiso 1 1 calc R B .
C23 C 0.01353(13) 0.28623(19) 0.37445(15) 0.0793(7) Uani 1 1 d . B .
H23 H -0.0184 0.2474 0.3265 0.095 Uiso 1 1 calc R . .
C24 C 0.01146(11) 0.40824(18) 0.38047(13) 0.0674(6) Uani 1 1 d . . .
H24 H -0.0225 0.4506 0.3370 0.081 Uiso 1 1 calc R B .
H1N H 0.0624(11) 1.012(2) 0.5629(15) 0.079(7) Uiso 1 1 d . . .
H2N H 0.0782(11) 0.6504(19) 0.5666(14) 0.075(7) Uiso 1 1 d . . .
N1 N 0.08554(9) 0.95409(15) 0.56437(11) 0.0596(4) Uani 1 1 d . . .
N2 N 0.09875(9) 0.65256(13) 0.53672(11) 0.0574(4) Uani 1 1 d . B .
N3 N 0.10636(10) 0.59261(17) 0.35242(13) 0.0703(5) Uani 1 1 d . . .
O1 O 0.00587(7) 0.86377(12) 0.44385(9) 0.0644(4) Uani 1 1 d . . .
O2 O 0.07710(10) 0.5906(2) 0.27541(12) 0.1228(8) Uani 1 1 d . B .
O3 O 0.15604(10) 0.53748(14) 0.39568(14) 0.0897(5) Uani 1 1 d . B .
C10 C 0.1348(3) 0.8721(4) 0.4079(4) 0.0448(13) Uani 0.79 1 d PD B 1
C11 C 0.18611(17) 0.9504(3) 0.4490(2) 0.0554(8) Uani 0.79 1 d PD B 1
H11 H 0.2193 0.9306 0.5030 0.066 Uiso 0.79 1 calc PR B 1
C12 C 0.19100(16) 1.0574(2) 0.4140(2) 0.0550(6) Uani 0.79 1 d PD B 1
H12 H 0.2265 1.1081 0.4441 0.066 Uiso 0.79 1 calc PR B 1
C13 C 0.14261(17) 1.0867(2) 0.33450(19) 0.0521(6) Uani 0.79 1 d PD B 1
C14 C 0.09248(16) 1.0067(3) 0.2894(2) 0.0789(10) Uani 0.79 1 d PD B 1
H14 H 0.0608 1.0237 0.2339 0.095 Uiso 0.79 1 calc PR B 1
C15 C 0.08958(16) 0.9025(3) 0.3266(2) 0.0700(10) Uani 0.79 1 d PD B 1
H15 H 0.0554 0.8499 0.2952 0.084 Uiso 0.79 1 calc PR B 1
C16 C 0.1875(2) 1.2797(3) 0.3386(3) 0.0895(11) Uani 0.79 1 d PD B 1
H16A H 0.1867 1.2966 0.3906 0.134 Uiso 0.79 1 calc PR B 1
H16B H 0.1765 1.3501 0.3044 0.134 Uiso 0.79 1 calc PR B 1
H16C H 0.2309 1.2533 0.3513 0.134 Uiso 0.79 1 calc PR B 1
O4 O 0.14076(10) 1.18891(16) 0.29348(12) 0.0737(6) Uani 0.79 1 d PD B 1
O4B O 0.2030(6) 1.2035(11) 0.3729(8) 0.135(4) Uiso 0.21 1 d PD B 2
C16B C 0.1527(10) 1.269(2) 0.3039(12) 0.127(9) Uiso 0.21 1 d PD B 2
H16D H 0.1309 1.2179 0.2553 0.191 Uiso 0.21 1 calc PR B 2
H16E H 0.1723 1.3346 0.2900 0.191 Uiso 0.21 1 calc PR B 2
H16F H 0.1212 1.2980 0.3199 0.191 Uiso 0.21 1 calc PR B 2
C11B C 0.2046(6) 0.9316(11) 0.4717(9) 0.055(4) Uiso 0.21 1 d PD B 2
H11B H 0.2345 0.8971 0.5230 0.066 Uiso 0.21 1 calc PR B 2
C12B C 0.2211(7) 1.0390(10) 0.4490(9) 0.077(4) Uiso 0.21 1 d PD B 2
H12B H 0.2623 1.0732 0.4824 0.093 Uiso 0.21 1 calc PR B 2
C13B C 0.1745(7) 1.0945(11) 0.3747(10) 0.066(4) Uiso 0.21 1 d PD B 2
C15B C 0.0995(8) 0.9365(12) 0.3519(9) 0.083(6) Uiso 0.21 1 d PD B 2
H15B H 0.0565 0.9078 0.3230 0.099 Uiso 0.21 1 calc PR B 2
C10B C 0.1454(10) 0.873(2) 0.4216(15) 0.046(6) Uiso 0.21 1 d PD B 2
C14B C 0.1144(7) 1.0421(12) 0.3225(9) 0.067(4) Uiso 0.21 1 d PD B 2
H14B H 0.0851 1.0750 0.2702 0.080 Uiso 0.21 1 calc PR B 2

loop_
_atom_site_aniso_label
_atom_site_aniso_U_11
_atom_site_aniso_U_22
_atom_site_aniso_U_33
_atom_site_aniso_U_23
_atom_site_aniso_U_13
_atom_site_aniso_U_12
C1 0.0669(12) 0.0472(10) 0.0532(10) 0.0009(8) 0.0331(9) -0.0051(8)
C2 0.0878(15) 0.0527(11) 0.0608(12) -0.0067(9) 0.0371(12) -0.0104(10)
C3 0.0848(15) 0.0699(14) 0.0520(11) -0.0027(10) 0.0261(11) -0.0210(12)
C4 0.0679(13) 0.0786(15) 0.0508(11) 0.0111(10) 0.0216(10) -0.0054(11)
C5 0.0692(12) 0.0600(11) 0.0524(11) 0.0089(9) 0.0276(10) 0.0044(9)
C6 0.0656(11) 0.0464(9) 0.0476(10) 0.0020(8) 0.0312(9) -0.0035(8)
C7 0.0589(10) 0.0403(9) 0.0529(10) 0.0011(8) 0.0295(9) 0.0008(7)
C8 0.0575(11) 0.0458(10) 0.0597(11) -0.0015(8) 0.0332(10) -0.0021(8)
C9 0.0449(9) 0.0416(9) 0.0500(10) 0.0002(7) 0.0219(8) 0.0015(7)
C17 0.0515(10) 0.0492(10) 0.0516(10) -0.0004(8) 0.0239(8) -0.0049(8)
C18 0.0519(10) 0.0463(10) 0.0630(11) 0.0010(8) 0.0311(9) -0.0034(8)
C19 0.0563(10) 0.0458(10) 0.0610(11) 0.0008(8) 0.0341(9) -0.0049(8)
C20 0.0734(13) 0.0557(12) 0.0686(13) 0.0014(10) 0.0242(11) -0.0010(10)
C21 0.0914(17) 0.0575(13) 0.0918(17) 0.0162(12) 0.0397(14) 0.0141(12)
C22 0.1124(19) 0.0437(11) 0.0974(18) -0.0013(12) 0.0682(16) -0.0043(12)
C23 0.1072(18) 0.0567(13) 0.0767(15) -0.0123(11) 0.0461(14) -0.0259(12)
C24 0.0703(13) 0.0576(12) 0.0644(12) 0.0040(10) 0.0243(10) -0.0113(10)
N1 0.0642(10) 0.0469(9) 0.0692(11) -0.0071(8) 0.0332(9) 0.0027(8)
N2 0.0789(11) 0.0454(8) 0.0608(10) -0.0016(7) 0.0438(9) -0.0069(7)
N3 0.0780(12) 0.0719(12) 0.0751(13) -0.0289(10) 0.0480(11) -0.0328(10)
O1 0.0581(8) 0.0603(8) 0.0740(9) -0.0090(7) 0.0311(8) 0.0039(6)
O2 0.1168(15) 0.186(2) 0.0761(12) -0.0639(13) 0.0547(11) -0.0604(14)
O3 0.0996(13) 0.0653(10) 0.1338(16) -0.0208(10) 0.0796(13) -0.0034(9)
C10 0.044(2) 0.0414(18) 0.050(3) 0.0008(15) 0.0243(15) 0.0031(14)
C11 0.0526(17) 0.0540(16) 0.0496(17) 0.0050(13) 0.0165(15) -0.0057(14)
C12 0.0545(17) 0.0504(14) 0.0535(17) -0.0025(14) 0.0204(15) -0.0104(13)
C13 0.0550(17) 0.0440(14) 0.0583(17) 0.0003(12) 0.0280(15) -0.0019(12)
C14 0.082(2) 0.0687(18) 0.0549(17) 0.0194(15) 0.0074(16) -0.0183(16)
C15 0.070(2) 0.0592(17) 0.0553(17) 0.0100(16) 0.0101(14) -0.0190(15)
C16 0.131(3) 0.0448(16) 0.116(3) 0.0045(18) 0.078(3) -0.0129(18)
O4 0.0988(14) 0.0407(10) 0.0892(14) 0.0144(9) 0.0510(12) -0.0031(9)

loop_
_atom_type_symbol
_atom_type_description
_atom_type_scat_dispersion_real
_atom_type_scat_dispersion_imag
_atom_type_scat_source
C C 0.0033 0.0016 'International Tables Vol C Tables 4.2.6.8 and 6.1.1.4'
H H 0.0000 0.0000 'International Tables Vol C Tables 4.2.6.8 and 6.1.1.4'
N N 0.0061 0.0033 'International Tables Vol C Tables 4.2.6.8 and 6.1.1.4'
O O 0.0106 0.0060 'International Tables Vol C Tables 4.2.6.8 and 6.1.1.4'

loop_
_geom_angle_atom_site_label_1
_geom_angle_atom_site_label_2
_geom_angle_atom_site_label_3
_geom_angle
C2 C1 C6 121.76(19)
C2 C1 N1 128.84(19)
C6 C1 N1 109.39(16)
C1 C2 C3 117.7(2)
C2 C3 C4 121.60(19)
C3 C4 C5 120.4(2)
C6 C5 C4 118.5(2)
C5 C6 C1 120.03(17)
C5 C6 C7 130.95(17)
C1 C6 C7 108.99(15)
N2 C7 C6 113.67(14)
N2 C7 C9 101.12(14)
C6 C7 C9 115.09(15)
N2 C7 C8 115.42(15)
C6 C7 C8 101.60(14)
C9 C7 C8 110.51(14)
O1 C8 N1 126.41(17)
O1 C8 C7 125.36(16)
N1 C8 C7 108.24(16)
C10B C9 C10 9.5(6)
C10B C9 C17 123.7(7)
C10 C9 C17 114.5(2)
C10B C9 C7 114.1(15)
C10 C9 C7 117.0(4)
C17 C9 C7 102.49(14)
N3 C17 C9 109.39(14)
N3 C17 C18 113.88(15)
C9 C17 C18 106.60(14)
N2 C18 C19 113.24(15)
N2 C18 C17 102.95(14)
C19 C18 C17 116.28(16)
C20 C19 C24 117.88(18)
C20 C19 C18 122.92(17)
C24 C19 C18 119.19(17)
C19 C20 C21 120.3(2)
C22 C21 C20 121.1(2)
C21 C22 C23 119.4(2)
C22 C23 C24 120.3(2)
C23 C24 C19 121.0(2)
C8 N1 C1 111.74(17)
C7 N2 C18 108.83(14)
O3 N3 O2 124.3(2)
O3 N3 C17 118.86(18)
O2 N3 C17 116.9(2)
C15 C10 C11 115.6(3)
C15 C10 C9 124.3(3)
C11 C10 C9 120.1(4)
C10 C11 C12 123.4(3)
C13 C12 C11 118.6(3)
O4 C13 C12 124.7(3)
O4 C13 C14 115.9(3)
C12 C13 C14 119.4(2)
C15 C14 C13 119.8(3)
C14 C15 C10 122.9(3)
C13 O4 C16 118.8(3)
C13B O4B C16B 106.0(15)
C12B C11B C10B 123.2(11)
C11B C12B C13B 118.4(12)
C14B C13B C12B 121.4(12)
C14B C13B O4B 133.6(13)
C12B C13B O4B 104.9(11)
C10B C15B C14B 123.6(13)
C15B C10B C11B 115.3(11)
C15B C10B C9 124.7(11)
C11B C10B C9 119.2(10)
C13B C14B C15B 116.9(12)

loop_
_geom_bond_atom_site_label_1
_geom_bond_atom_site_label_2
_geom_bond_distance
C1 C2 1.374(3)
C1 C6 1.389(3)
C1 N1 1.405(3)
C2 C3 1.376(3)
C3 C4 1.377(3)
C4 C5 1.391(3)
C5 C6 1.377(3)
C6 C7 1.506(2)
C7 N2 1.461(2)
C7 C9 1.546(3)
C7 C8 1.548(2)
C8 O1 1.227(2)
C8 N1 1.347(2)
C9 C10B 1.488(9)
C9 C10 1.520(3)
C9 C17 1.527(2)
C17 N3 1.494(3)
C17 C18 1.557(3)
C18 N2 1.464(2)
C18 C19 1.515(2)
C19 C20 1.377(3)
C19 C24 1.382(3)
C20 C21 1.384(3)
C21 C22 1.356(3)
C22 C23 1.359(3)
C23 C24 1.381(3)
N3 O3 1.204(2)
N3 O2 1.213(2)
C10 C15 1.370(5)
C10 C11 1.374(4)
C11 C12 1.388(4)
C12 C13 1.365(4)
C13 O4 1.356(3)
C13 C14 1.381(4)
C14 C15 1.367(4)
C16 O4 1.424(4)
O4B C13B 1.401(9)
O4B C16B 1.430(10)
C11B C12B 1.387(9)
C11B C10B 1.391(10)
C12B C13B 1.397(9)
C13B C14B 1.380(9)
C15B C10B 1.389(10)
C15B C14B 1.409(10)
